data_7053652
loop_
_publ_author_name
'Yamashita, Makoto'
'Aramaki, Yoshitaka'
'Nozaki, Kyoko'

_publ_section_title
;
 Reduction of base-stabilized difluoroboranes to induce rearrangement
 reactions
;
_journal_issue 8
_journal_name_full 'New Journal of Chemistry'
_journal_page_first 1774
_journal_paper_doi 10.1039/c0nj00363h
_journal_volume 34
_journal_year 2010
_chemical_formula_sum 'C46 H58 B2 F2 N4 O2'
_chemical_formula_weight 758.58
_chemical_name_systematic
;
?
;
_space_group_IT_number 14
_symmetry_cell_setting monoclinic
_symmetry_space_group_name_Hall '-P 2yn'
_symmetry_space_group_name_H-M 'P 1 21/n 1'
_atom_sites_solution_hydrogens geom
_atom_sites_solution_primary direct
_atom_sites_solution_secondary difmap
_audit_creation_method SHELXL-97
_cell_angle_alpha 90
_cell_angle_beta 99.422(5)
_cell_angle_gamma 90
_cell_formula_units_Z 2
_cell_length_a 10.393(8)
_cell_length_b 17.539(13)
_cell_length_c 11.564(9)
_cell_measurement_reflns_used 4876
_cell_measurement_temperature 103.1500
_cell_measurement_theta_max 27.4835
_cell_measurement_theta_min 3.0585
_cell_volume 2079(3)
_computing_cell_refinement 'RIGAKU CrystalClear'
_computing_data_collection 'RIGAKU CrystalClear'
_computing_data_reduction 'RIGAKU CrystalClear'
_computing_molecular_graphics ORTEP-III
_computing_structure_refinement 'SHELXL-97 (Sheldrick, 1997)'
_computing_structure_solution SIR-97
_diffrn_ambient_temperature 103(2)
_diffrn_detector_area_resol_mean 7.31
_diffrn_measured_fraction_theta_full 0.980
_diffrn_measured_fraction_theta_max 0.980
_diffrn_measurement_device_type 'RIGAKU/MSC Meacury CCD'
_diffrn_measurement_method 'omega scans'
_diffrn_radiation_monochromator graphite
_diffrn_radiation_source 'fine-focus sealed tube'
_diffrn_radiation_type MoK\a
_diffrn_radiation_wavelength 0.71070
_diffrn_reflns_av_R_equivalents 0.0627
_diffrn_reflns_av_sigmaI/netI 0.0691
_diffrn_reflns_limit_h_max 12
_diffrn_reflns_limit_h_min -12
_diffrn_reflns_limit_k_max 20
_diffrn_reflns_limit_k_min -20
_diffrn_reflns_limit_l_max 13
_diffrn_reflns_limit_l_min -11
_diffrn_reflns_number 13022
_diffrn_reflns_theta_full 25.00
_diffrn_reflns_theta_max 25.00
_diffrn_reflns_theta_min 3.06
_exptl_absorpt_coefficient_mu 0.079
_exptl_absorpt_correction_type none
_exptl_crystal_colour Colorless
_exptl_crystal_density_diffrn 1.211
_exptl_crystal_density_method 'not measured'
_exptl_crystal_description Platelet
_exptl_crystal_F_000 812
_exptl_crystal_size_max 0.40
_exptl_crystal_size_mid 0.40
_exptl_crystal_size_min 0.10
_refine_diff_density_max 0.694
_refine_diff_density_min -0.336
_refine_diff_density_rms 0.064
_refine_ls_extinction_method none
_refine_ls_goodness_of_fit_ref 1.268
_refine_ls_hydrogen_treatment constr
_refine_ls_matrix_type full
_refine_ls_number_parameters 259
_refine_ls_number_reflns 3592
_refine_ls_number_restraints 0
_refine_ls_restrained_S_all 1.268
_refine_ls_R_factor_all 0.1656
_refine_ls_R_factor_gt 0.1355
_refine_ls_shift/su_max 0.000
_refine_ls_shift/su_mean 0.000
_refine_ls_structure_factor_coef Fsqd
_refine_ls_weighting_details 'calc w=1/[\s^2^(Fo^2^)+(0.1268P)^2^+2.4576P] where P=(Fo^2^+2Fc^2^)/3'
_refine_ls_weighting_scheme calc
_refine_ls_wR_factor_gt 0.3076
_refine_ls_wR_factor_ref 0.3278
_reflns_number_gt 2757
_reflns_number_total 3592
_reflns_threshold_expression >2sigma(I)
_cod_data_source_file c0nj00363h.txt
_cod_data_source_block 6
_cod_depositor_comments
;
The following automatic conversions were performed:

'_symmetry_cell_setting' value 'Monoclinic' changed to 'monoclinic'
according to /home/saulius/struct/CIF-dictionaries/cif_core.dic
dictionary named 'cif_core.dic' version 2.4.2 from
2011-04-26.

'_exptl_absorpt_correction_type' value 'None' changed to
'none' according to
/home/saulius/struct/CIF-dictionaries/cif_core.dic dictionary named
'cif_core.dic' version 2.4.2 from 2011-04-26.

Automatic conversion script
Id: cif_fix_values 1891 2012-01-12 08:04:46Z andrius 
;
_cod_original_cell_volume 2080(3)
_cod_original_sg_symbol_H-M P21/n
_cod_database_code 7053652

loop_
_symmetry_equiv_pos_as_xyz
'x, y, z'
'-x+1/2, y+1/2, -z+1/2'
'-x, -y, -z'
'x-1/2, -y-1/2, z-1/2'

loop_
_atom_site_label
_atom_site_type_symbol
_atom_site_fract_x
_atom_site_fract_y
_atom_site_fract_z
_atom_site_U_iso_or_equiv
_atom_site_adp_type
_atom_site_occupancy
_atom_site_symmetry_multiplicity
_atom_site_calc_flag
_atom_site_refinement_flags
B1 B 0.3224(5) -0.1109(3) 0.3868(5) 0.0354(13) Uani 1 1 d .
N1 N 0.3070(4) -0.0679(2) 0.2819(3) 0.0358(10) Uani 1 1 d .
C1 C 0.3061(4) 0.0124(3) 0.2888(4) 0.0369(12) Uani 1 1 d .
C2 C 0.3557(4) 0.0476(3) 0.3978(4) 0.0359(12) Uani 1 1 d .
C3 C 0.4237(5) 0.0010(3) 0.4982(4) 0.0404(13) Uani 1 1 d .
N2 N 0.3691(4) -0.0761(3) 0.4950(3) 0.0435(11) Uani 1 1 d .
F1 F 0.2862(3) -0.18418(19) 0.3834(3) 0.0573(10) Uani 1 1 d .
C4 C 0.2553(5) 0.0573(3) 0.1945(5) 0.0482(14) Uani 1 1 d .
H1 H 0.2247 0.0341 0.1209 0.058 Uiso 1 1 calc R
C5 C 0.2483(6) 0.1361(3) 0.2056(5) 0.0561(16) Uani 1 1 d .
H2 H 0.2160 0.1662 0.1388 0.067 Uiso 1 1 calc R
C6 C 0.2883(5) 0.1719(3) 0.3142(5) 0.0568(17) Uani 1 1 d .
H3 H 0.2796 0.2254 0.3232 0.068 Uiso 1 1 calc R
C7 C 0.3413(5) 0.1260(3) 0.4080(5) 0.0469(14) Uani 1 1 d .
H4 H 0.3687 0.1491 0.4822 0.056 Uiso 1 1 calc R
C8 C 0.2513(5) -0.1041(3) 0.1728(4) 0.0344(12) Uani 1 1 d .
C9 C 0.3344(5) -0.1298(3) 0.0979(4) 0.0364(12) Uani 1 1 d .
C10 C 0.2799(5) -0.1666(3) -0.0053(4) 0.0410(13) Uani 1 1 d .
H5 H 0.3353 -0.1848 -0.0569 0.049 Uiso 1 1 calc R
C11 C 0.1474(6) -0.1769(3) -0.0340(4) 0.0471(15) Uani 1 1 d .
H6 H 0.1116 -0.2026 -0.1042 0.057 Uiso 1 1 calc R
C12 C 0.0678(5) -0.1498(3) 0.0398(5) 0.0521(15) Uani 1 1 d .
H7 H -0.0238 -0.1564 0.0192 0.062 Uiso 1 1 calc R
C13 C 0.1172(5) -0.1126(3) 0.1447(5) 0.0487(14) Uani 1 1 d .
C14 C 0.4811(5) -0.1219(3) 0.1316(4) 0.0402(13) Uani 1 1 d .
H8 H 0.4988 -0.0753 0.1815 0.048 Uiso 1 1 calc R
C15 C 0.5524(7) -0.1125(4) 0.0260(5) 0.0693(19) Uani 1 1 d .
H9 H 0.6448 -0.1019 0.0538 0.104 Uiso 1 1 calc R
H10 H 0.5136 -0.0701 -0.0229 0.104 Uiso 1 1 calc R
H11 H 0.5441 -0.1595 -0.0204 0.104 Uiso 1 1 calc R
C16 C 0.5378(5) -0.1891(4) 0.2033(5) 0.0570(16) Uani 1 1 d .
H12 H 0.4964 -0.1936 0.2732 0.086 Uiso 1 1 calc R
H13 H 0.6319 -0.1817 0.2269 0.086 Uiso 1 1 calc R
H14 H 0.5221 -0.2357 0.1563 0.086 Uiso 1 1 calc R
C17 C 0.0244(5) -0.0827(4) 0.2208(5) 0.066(2) Uani 1 1 d .
H15 H 0.0775 -0.0552 0.2879 0.079 Uiso 1 1 calc R
C18 C -0.0698(6) -0.0238(4) 0.1525(6) 0.084(3) Uani 1 1 d .
H16 H -0.0194 0.0182 0.1264 0.126 Uiso 1 1 calc R
H17 H -0.1283 -0.0038 0.2037 0.126 Uiso 1 1 calc R
H18 H -0.1214 -0.0485 0.0842 0.126 Uiso 1 1 calc R
C19 C -0.0465(6) -0.1459(5) 0.2716(6) 0.087(3) Uani 1 1 d .
H19 H -0.0956 -0.1761 0.2079 0.131 Uiso 1 1 calc R
H20 H -0.1068 -0.1241 0.3195 0.131 Uiso 1 1 calc R
H21 H 0.0167 -0.1787 0.3205 0.131 Uiso 1 1 calc R
O1 O 0.4008(4) 0.0328(2) 0.6067(3) 0.0528(11) Uani 1 1 d .
C20 C 0.3685(7) -0.0315(5) 0.6821(6) 0.093(3) Uani 1 1 d .
H22 H 0.4485 -0.0518 0.7307 0.111 Uiso 1 1 calc R
H23 H 0.3077 -0.0144 0.7344 0.111 Uiso 1 1 calc R
C21 C 0.3076(5) -0.0893(4) 0.6000(5) 0.0534(16) Uani 1 1 d .
C22 C 0.1598(6) -0.0830(5) 0.5709(6) 0.076(2) Uani 1 1 d .
H24 H 0.1222 -0.0888 0.6428 0.115 Uiso 1 1 calc R
H25 H 0.1260 -0.1232 0.5152 0.115 Uiso 1 1 calc R
H26 H 0.1360 -0.0330 0.5361 0.115 Uiso 1 1 calc R
C23 C 0.3350(8) -0.1714(5) 0.6518(7) 0.091(3) Uani 1 1 d .
H27 H 0.4294 -0.1797 0.6704 0.137 Uiso 1 1 calc R
H28 H 0.2963 -0.2093 0.5941 0.137 Uiso 1 1 calc R
H29 H 0.2965 -0.1766 0.7233 0.137 Uiso 1 1 calc R

loop_
_atom_site_aniso_label
_atom_site_aniso_U_11
_atom_site_aniso_U_22
_atom_site_aniso_U_33
_atom_site_aniso_U_23
_atom_site_aniso_U_13
_atom_site_aniso_U_12
B1 0.021(3) 0.049(4) 0.033(3) -0.009(2) -0.002(2) -0.003(2)
N1 0.032(2) 0.051(3) 0.019(2) -0.0077(17) -0.0104(16) 0.0030(18)
C1 0.027(2) 0.050(3) 0.030(3) -0.016(2) -0.007(2) 0.002(2)
C2 0.024(2) 0.051(3) 0.031(3) -0.010(2) -0.0032(19) 0.002(2)
C3 0.034(3) 0.063(3) 0.021(3) -0.016(2) -0.0080(19) 0.005(2)
N2 0.032(2) 0.071(3) 0.025(2) -0.010(2) -0.0029(17) -0.001(2)
F1 0.063(2) 0.068(2) 0.0386(19) -0.0024(15) 0.0006(15) -0.0090(17)
C4 0.047(3) 0.056(4) 0.034(3) -0.010(2) -0.016(2) 0.003(3)
C5 0.051(3) 0.055(4) 0.052(4) -0.006(3) -0.020(3) 0.007(3)
C6 0.052(3) 0.051(3) 0.055(4) -0.022(3) -0.029(3) 0.012(3)
C7 0.036(3) 0.059(4) 0.042(3) -0.022(3) -0.006(2) 0.004(3)
C8 0.034(3) 0.044(3) 0.022(2) -0.007(2) -0.005(2) 0.002(2)
C9 0.046(3) 0.034(3) 0.025(3) -0.001(2) -0.008(2) 0.001(2)
C10 0.051(3) 0.039(3) 0.029(3) -0.002(2) -0.004(2) 0.003(2)
C11 0.062(4) 0.039(3) 0.032(3) -0.012(2) -0.017(3) 0.010(3)
C12 0.040(3) 0.056(4) 0.051(3) -0.014(3) -0.019(3) 0.001(3)
C13 0.042(3) 0.063(4) 0.035(3) -0.015(3) -0.012(2) 0.007(3)
C14 0.043(3) 0.050(3) 0.027(3) -0.006(2) 0.004(2) -0.008(2)
C15 0.073(4) 0.100(5) 0.036(3) 0.000(3) 0.011(3) -0.023(4)
C16 0.041(3) 0.075(4) 0.054(4) 0.007(3) 0.005(3) 0.011(3)
C17 0.027(3) 0.114(6) 0.054(4) -0.035(4) -0.005(3) 0.000(3)
C18 0.041(4) 0.116(6) 0.087(5) -0.045(5) -0.010(3) 0.021(4)
C19 0.044(4) 0.147(7) 0.072(5) -0.035(5) 0.014(3) -0.021(4)
O1 0.047(2) 0.084(3) 0.024(2) -0.0187(18) -0.0011(16) 0.004(2)
C20 0.074(5) 0.153(8) 0.054(4) -0.042(5) 0.020(4) -0.052(5)
C21 0.039(3) 0.093(5) 0.028(3) -0.004(3) 0.006(2) -0.008(3)
C22 0.040(3) 0.133(7) 0.056(4) -0.031(4) 0.008(3) -0.022(4)
C23 0.088(6) 0.128(7) 0.061(5) 0.002(5) 0.022(4) -0.016(5)

loop_
_atom_type_symbol
_atom_type_description
_atom_type_scat_dispersion_real
_atom_type_scat_dispersion_imag
_atom_type_scat_source
C C 0.0033 0.0016 'International Tables Vol C Tables 4.2.6.8 and 6.1.1.4'
H H 0.0000 0.0000 'International Tables Vol C Tables 4.2.6.8 and 6.1.1.4'
B B 0.0013 0.0007 'International Tables Vol C Tables 4.2.6.8 and 6.1.1.4'
N N 0.0061 0.0033 'International Tables Vol C Tables 4.2.6.8 and 6.1.1.4'
O O 0.0106 0.0060 'International Tables Vol C Tables 4.2.6.8 and 6.1.1.4'
F F 0.0171 0.0103 'International Tables Vol C Tables 4.2.6.8 and 6.1.1.4'

loop_
_geom_angle_atom_site_label_1
_geom_angle_atom_site_label_2
_geom_angle_atom_site_label_3
_geom_angle
_geom_angle_site_symmetry_3
F1 B1 N2 119.9(5) .
F1 B1 N1 119.7(4) .
N2 B1 N1 120.3(5) .
C1 N1 B1 119.0(4) .
C1 N1 C8 118.9(4) .
B1 N1 C8 119.1(4) .
C4 C1 N1 122.0(4) .
C4 C1 C2 119.4(5) .
N1 C1 C2 118.6(4) .
C7 C2 C1 118.4(5) .
C7 C2 C3 121.1(4) .
C1 C2 C3 120.5(5) .
O1 C3 N2 105.2(4) .
O1 C3 C2 110.1(4) .
N2 C3 C2 110.6(4) .
O1 C3 C3 107.3(4) 3_656
N2 C3 C3 111.3(5) 3_656
C2 C3 C3 112.1(5) 3_656
B1 N2 C3 120.0(4) .
B1 N2 C21 122.0(4) .
C3 N2 C21 110.0(4) .
C1 C4 C5 120.8(5) .
C1 C4 H1 119.6 .
C5 C4 H1 119.6 .
C4 C5 C6 121.0(5) .
C4 C5 H2 119.5 .
C6 C5 H2 119.5 .
C7 C6 C5 117.3(5) .
C7 C6 H3 121.3 .
C5 C6 H3 121.3 .
C2 C7 C6 122.8(5) .
C2 C7 H4 118.6 .
C6 C7 H4 118.6 .
C13 C8 C9 121.4(4) .
C13 C8 N1 119.7(4) .
C9 C8 N1 118.9(4) .
C10 C9 C8 118.3(5) .
C10 C9 C14 120.9(5) .
C8 C9 C14 120.7(4) .
C11 C10 C9 121.3(5) .
C11 C10 H5 119.4 .
C9 C10 H5 119.4 .
C12 C11 C10 119.2(5) .
C12 C11 H6 120.4 .
C10 C11 H6 120.4 .
C11 C12 C13 122.0(5) .
C11 C12 H7 119.0 .
C13 C12 H7 119.0 .
C8 C13 C12 117.7(5) .
C8 C13 C17 122.9(5) .
C12 C13 C17 119.4(5) .
C16 C14 C9 110.9(4) .
C16 C14 C15 109.0(5) .
C9 C14 C15 113.6(4) .
C16 C14 H8 107.7 .
C9 C14 H8 107.7 .
C15 C14 H8 107.7 .
C14 C15 H9 109.5 .
C14 C15 H10 109.5 .
H9 C15 H10 109.5 .
C14 C15 H11 109.5 .
H9 C15 H11 109.5 .
H10 C15 H11 109.5 .
C14 C16 H12 109.5 .
C14 C16 H13 109.5 .
H12 C16 H13 109.5 .
C14 C16 H14 109.5 .
H12 C16 H14 109.5 .
H13 C16 H14 109.5 .
C13 C17 C19 112.0(6) .
C13 C17 C18 110.3(6) .
C19 C17 C18 112.5(5) .
C13 C17 H15 107.3 .
C19 C17 H15 107.3 .
C18 C17 H15 107.3 .
C17 C18 H16 109.5 .
C17 C18 H17 109.5 .
H16 C18 H17 109.5 .
C17 C18 H18 109.5 .
H16 C18 H18 109.5 .
H17 C18 H18 109.5 .
C17 C19 H19 109.5 .
C17 C19 H20 109.5 .
H19 C19 H20 109.5 .
C17 C19 H21 109.5 .
H19 C19 H21 109.5 .
H20 C19 H21 109.5 .
C3 O1 C20 107.7(4) .
C21 C20 O1 105.0(5) .
C21 C20 H22 110.8 .
O1 C20 H22 110.8 .
C21 C20 H23 110.8 .
O1 C20 H23 110.8 .
H22 C20 H23 108.8 .
C20 C21 N2 103.0(5) .
C20 C21 C22 114.1(6) .
N2 C21 C22 111.3(5) .
C20 C21 C23 110.9(6) .
N2 C21 C23 112.4(5) .
C22 C21 C23 105.4(6) .
C21 C22 H24 109.5 .
C21 C22 H25 109.5 .
H24 C22 H25 109.5 .
C21 C22 H26 109.5 .
H24 C22 H26 109.5 .
H25 C22 H26 109.5 .
C21 C23 H27 109.5 .
C21 C23 H28 109.5 .
H27 C23 H28 109.5 .
C21 C23 H29 109.5 .
H27 C23 H29 109.5 .
H28 C23 H29 109.5 .

loop_
_geom_bond_atom_site_label_1
_geom_bond_atom_site_label_2
_geom_bond_distance
_geom_bond_site_symmetry_2
B1 F1 1.337(7) .
B1 N2 1.405(7) .
B1 N1 1.416(7) .
N1 C1 1.411(6) .
N1 C8 1.446(6) .
C1 C4 1.378(7) .
C1 C2 1.421(6) .
C2 C7 1.391(7) .
C2 C3 1.499(7) .
C3 O1 1.427(6) .
C3 N2 1.465(7) .
C3 C3 1.580(10) 3_656
N2 C21 1.480(7) .
C4 C5 1.392(8) .
C4 H1 0.9500 .
C5 C6 1.404(8) .
C5 H2 0.9500 .
C6 C7 1.391(8) .
C6 H3 0.9500 .
C7 H4 0.9500 .
C8 C13 1.386(7) .
C8 C9 1.394(7) .
C9 C10 1.393(7) .
C9 C14 1.517(7) .
C10 C11 1.374(8) .
C10 H5 0.9500 .
C11 C12 1.368(8) .
C11 H6 0.9500 .
C12 C13 1.399(7) .
C12 H7 0.9500 .
C13 C17 1.503(8) .
C14 C16 1.504(8) .
C14 C15 1.538(7) .
C14 H8 1.0000 .
C15 H9 0.9800 .
C15 H10 0.9800 .
C15 H11 0.9800 .
C16 H12 0.9800 .
C16 H13 0.9800 .
C16 H14 0.9800 .
C17 C19 1.503(10) .
C17 C18 1.548(9) .
C17 H15 1.0000 .
C18 H16 0.9800 .
C18 H17 0.9800 .
C18 H18 0.9800 .
C19 H19 0.9800 .
C19 H20 0.9800 .
C19 H21 0.9800 .
O1 C20 1.497(9) .
C20 C21 1.461(8) .
C20 H22 0.9900 .
C20 H23 0.9900 .
C21 C22 1.522(8) .
C21 C23 1.568(10) .
C22 H24 0.9800 .
C22 H25 0.9800 .
C22 H26 0.9800 .
C23 H27 0.9800 .
C23 H28 0.9800 .
C23 H29 0.9800 .

loop_
_geom_torsion_atom_site_label_1
_geom_torsion_atom_site_label_2
_geom_torsion_atom_site_label_3
_geom_torsion_atom_site_label_4
_geom_torsion
_geom_torsion_site_symmetry_1
_geom_torsion_site_symmetry_4
F1 B1 N1 C1 160.5(4) . .
N2 B1 N1 C1 -16.2(7) . .
F1 B1 N1 C8 0.5(7) . .
N2 B1 N1 C8 -176.2(4) . .
B1 N1 C1 C4 -160.9(5) . .
C8 N1 C1 C4 -0.8(7) . .
B1 N1 C1 C2 17.1(6) . .
C8 N1 C1 C2 177.2(4) . .
C4 C1 C2 C7 5.3(7) . .
N1 C1 C2 C7 -172.8(4) . .
C4 C1 C2 C3 -173.8(5) . .
N1 C1 C2 C3 8.1(7) . .
C7 C2 C3 O1 33.1(6) . .
C1 C2 C3 O1 -147.9(4) . .
C7 C2 C3 N2 148.9(5) . .
C1 C2 C3 N2 -32.0(6) . .
C7 C2 C3 C3 -86.2(6) . 3_656
C1 C2 C3 C3 92.8(6) . 3_656
F1 B1 N2 C3 172.5(4) . .
N1 B1 N2 C3 -10.8(7) . .
F1 B1 N2 C21 -41.9(7) . .
N1 B1 N2 C21 134.8(5) . .
O1 C3 N2 B1 152.0(4) . .
C2 C3 N2 B1 33.1(6) . .
C3 C3 N2 B1 -92.2(6) 3_656 .
O1 C3 N2 C21 2.6(5) . .
C2 C3 N2 C21 -116.2(4) . .
C3 C3 N2 C21 118.5(5) 3_656 .
N1 C1 C4 C5 176.0(5) . .
C2 C1 C4 C5 -2.0(8) . .
C1 C4 C5 C6 -2.3(9) . .
C4 C5 C6 C7 3.3(9) . .
C1 C2 C7 C6 -4.4(8) . .
C3 C2 C7 C6 174.6(5) . .
C5 C6 C7 C2 0.2(9) . .
C1 N1 C8 C13 -79.9(6) . .
B1 N1 C8 C13 80.2(6) . .
C1 N1 C8 C9 100.2(5) . .
B1 N1 C8 C9 -99.8(6) . .
C13 C8 C9 C10 -1.8(8) . .
N1 C8 C9 C10 178.2(4) . .
C13 C8 C9 C14 -178.3(5) . .
N1 C8 C9 C14 1.6(7) . .
C8 C9 C10 C11 0.6(7) . .
C14 C9 C10 C11 177.1(5) . .
C9 C10 C11 C12 0.7(8) . .
C10 C11 C12 C13 -0.8(9) . .
C9 C8 C13 C12 1.7(8) . .
N1 C8 C13 C12 -178.3(5) . .
C9 C8 C13 C17 -177.4(5) . .
N1 C8 C13 C17 2.6(9) . .
C11 C12 C13 C8 -0.3(9) . .
C11 C12 C13 C17 178.8(6) . .
C10 C9 C14 C16 -89.6(6) . .
C8 C9 C14 C16 86.9(6) . .
C10 C9 C14 C15 33.6(7) . .
C8 C9 C14 C15 -150.0(5) . .
C8 C13 C17 C19 -114.5(6) . .
C12 C13 C17 C19 66.4(7) . .
C8 C13 C17 C18 119.4(6) . .
C12 C13 C17 C18 -59.6(8) . .
N2 C3 O1 C20 16.1(5) . .
C2 C3 O1 C20 135.3(5) . .
C3 C3 O1 C20 -102.5(6) 3_656 .
C3 O1 C20 C21 -29.2(6) . .
O1 C20 C21 N2 29.1(7) . .
O1 C20 C21 C22 -91.7(6) . .
O1 C20 C21 C23 149.6(5) . .
B1 N2 C21 C20 -168.9(6) . .
C3 N2 C21 C20 -20.3(6) . .
B1 N2 C21 C22 -46.3(8) . .
C3 N2 C21 C22 102.4(6) . .
B1 N2 C21 C23 71.7(6) . .
C3 N2 C21 C23 -139.7(5) . .
